data_7040340
loop_
_publ_author_name
'Dau, Thuy Minh'
'Asamoah, Benjamin Darko'
'Belyaev, Andrey'
'Chakkaradhari, Gomathy'
'Hirva, Pipsa'
'J\"anis, Janne'
'Grachova, Elena V.'
'Tunik, Sergey P.'
'Koshevoy, Igor O.'

_publ_section_title
;
 Adjustable coordination of a hybrid phosphine-phosphine oxide ligand in
 luminescent Cu, Ag and Au complexes.
;
_journal_issue 36
_journal_name_full 'Dalton transactions (Cambridge, England : 2003)'
_journal_page_first 14160
_journal_page_last 14173
_journal_paper_doi 10.1039/c6dt02435a
_journal_volume 45
_journal_year 2016
_chemical_formula_moiety 'C42 H33 Cu I O P3, C H2 Cl2'
_chemical_formula_sum 'C43 H35 Cl2 Cu I O P3'
_chemical_formula_weight 921.97
_space_group_crystal_system orthorhombic
_space_group_IT_number 19
_space_group_name_Hall 'P 2ac 2ab'
_space_group_name_H-M_alt 'P 21 21 21'
_symmetry_space_group_name_Hall 'P 2ac 2ab'
_symmetry_space_group_name_H-M 'P 21 21 21'
_atom_sites_solution_hydrogens geom
_audit_creation_method SHELXL-2014/7
_audit_update_record
;
2016-06-13 deposited with the CCDC.
2016-08-05 downloaded from the CCDC.
;
_cell_angle_alpha 90
_cell_angle_beta 90
_cell_angle_gamma 90
_cell_formula_units_Z 4
_cell_length_a 13.2014(10)
_cell_length_b 15.8615(12)
_cell_length_c 18.2144(15)
_cell_measurement_reflns_used 9996
_cell_measurement_temperature 120(2)
_cell_measurement_theta_max 32.51
_cell_measurement_theta_min 2.30
_cell_volume 3814.0(5)
_computing_cell_refinement 'SAINT (Bruker AXS, 2009)'
_computing_data_collection 'APEX2 (Bruker AXS, 2010)'
_computing_data_reduction 'SAINT (Bruker AXS, 2009)'
_computing_molecular_graphics 'Diamond v.3.2g (Brandenburg, 2011)'
_computing_publication_material 'SHELXL-2014 (Sheldrick, 2014)'
_computing_structure_refinement 'SHELXL-2014/7 (Sheldrick, 2014)'
_computing_structure_solution 'SHELXS-2014 (Sheldrick, 2014)'
_diffrn_ambient_temperature 120(2)
_diffrn_detector_area_resol_mean 16
_diffrn_measured_fraction_theta_full 0.999
_diffrn_measured_fraction_theta_max 0.966
_diffrn_measurement_device '62mm x 62mm CCD camera on \k-goniostat'
_diffrn_measurement_device_type 'Bruker KAPPA APEX II DUO CCD'
_diffrn_measurement_method '\f scans and \w scans with \k offset'
_diffrn_radiation_monochromator 'curved graphite crystal'
_diffrn_radiation_type MoK\a
_diffrn_radiation_wavelength 0.71073
_diffrn_reflns_av_R_equivalents 0.0419
_diffrn_reflns_av_unetI/netI 0.0634
_diffrn_reflns_Laue_measured_fraction_full 0.999
_diffrn_reflns_Laue_measured_fraction_max 0.966
_diffrn_reflns_limit_h_max 19
_diffrn_reflns_limit_h_min -18
_diffrn_reflns_limit_k_max 23
_diffrn_reflns_limit_k_min -23
_diffrn_reflns_limit_l_max 23
_diffrn_reflns_limit_l_min -27
_diffrn_reflns_number 27206
_diffrn_reflns_point_group_measured_fraction_full 0.997
_diffrn_reflns_point_group_measured_fraction_max 0.923
_diffrn_reflns_theta_full 25.242
_diffrn_reflns_theta_max 32.646
_diffrn_reflns_theta_min 1.905
_exptl_absorpt_coefficient_mu 1.683
_exptl_absorpt_correction_T_max 0.862
_exptl_absorpt_correction_T_min 0.804
_exptl_absorpt_correction_type numerical
_exptl_absorpt_process_details 'SADABS (Sheldrick, 2008)'
_exptl_crystal_colour yellow
_exptl_crystal_density_diffrn 1.606
_exptl_crystal_description block
_exptl_crystal_F_000 1848
_exptl_crystal_size_max 0.268
_exptl_crystal_size_mid 0.108
_exptl_crystal_size_min 0.088
_refine_diff_density_max 1.277
_refine_diff_density_min -0.788
_refine_diff_density_rms 0.111
_refine_ls_abs_structure_details
;
 Flack x determined using 4030 quotients [(I+)-(I-)]/[(I+)+(I-)]
 (Parsons, Flack and Wagner, Acta Cryst. B69 (2013) 249-259).
;
_refine_ls_abs_structure_Flack -0.005(8)
_refine_ls_extinction_method none
_refine_ls_goodness_of_fit_ref 1.047
_refine_ls_hydrogen_treatment constr
_refine_ls_matrix_type full
_refine_ls_number_parameters 460
_refine_ls_number_reflns 12883
_refine_ls_number_restraints 0
_refine_ls_restrained_S_all 1.047
_refine_ls_R_factor_all 0.0523
_refine_ls_R_factor_gt 0.0373
_refine_ls_shift/su_max 0.001
_refine_ls_shift/su_mean 0.000
_refine_ls_structure_factor_coef Fsqd
_refine_ls_weighting_details 'w=1/[\s^2^(Fo^2^)+(0.0322P)^2^+0.0362P] where P=(Fo^2^+2Fc^2^)/3'
_refine_ls_weighting_scheme calc
_refine_ls_wR_factor_gt 0.0822
_refine_ls_wR_factor_ref 0.0879
_reflns_Friedel_coverage 0.748
_reflns_Friedel_fraction_full 0.994
_reflns_Friedel_fraction_max 0.871
_reflns_number_gt 10593
_reflns_number_total 12883
_reflns_threshold_expression 'I > 2\s(I)'
_cod_data_source_file c6dt02435a2.cif
_cod_data_source_block 7
_cod_depositor_comments 'Adding full bibliography for 7040337--7040350.cif.'
_cod_database_code 7040340
_shelx_shelxl_version_number 2014/7
_shelx_space_group_comment
;
The symmetry employed for this shelxl refinement is uniquely defined
by the following loop, which should always be used as a source of
symmetry information in preference to the above space-group names.
They are only intended as comments.
;
_shelx_estimated_absorpt_t_min 0.804
_shelx_estimated_absorpt_t_max 0.862

loop_
_space_group_symop_operation_xyz
'x, y, z'
'x+1/2, -y+1/2, -z'
'-x, y+1/2, -z+1/2'
'-x+1/2, -y, z+1/2'

loop_
_atom_site_label
_atom_site_type_symbol
_atom_site_fract_x
_atom_site_fract_y
_atom_site_fract_z
_atom_site_U_iso_or_equiv
_atom_site_adp_type
_atom_site_occupancy
_atom_site_site_symmetry_order
_atom_site_calc_flag
_atom_site_refinement_flags_posn
_atom_site_refinement_flags_adp
C1 C 0.7319(4) 0.1921(3) -0.0339(2) 0.0290(9) Uani 1 1 d . .
H1 H 0.7220 0.1530 -0.0728 0.035 Uiso 1 1 calc R U
C2 C 0.6593(4) 0.2528(3) -0.0199(2) 0.0275(9) Uani 1 1 d . .
H2 H 0.6008 0.2564 -0.0501 0.033 Uiso 1 1 calc R U
C3 C 0.6717(3) 0.3083(3) 0.0382(2) 0.0218(8) Uani 1 1 d . .
H3 H 0.6212 0.3494 0.0482 0.026 Uiso 1 1 calc R U
C4 C 0.7583(3) 0.3039(2) 0.0823(2) 0.0176(7) Uani 1 1 d . .
C37 C 0.9337(3) 0.4843(2) -0.0448(2) 0.0171(7) Uani 1 1 d . .
C38 C 0.9868(3) 0.4083(3) -0.0475(2) 0.0250(9) Uani 1 1 d . .
H38 H 1.0013 0.3788 -0.0033 0.030 Uiso 1 1 calc R U
C39 C 1.0185(4) 0.3758(3) -0.1141(2) 0.0305(10) Uani 1 1 d . .
H39 H 1.0553 0.3244 -0.1153 0.037 Uiso 1 1 calc R U
C40 C 0.9972(3) 0.4173(3) -0.1785(2) 0.0247(8) Uani 1 1 d . .
H40 H 1.0183 0.3943 -0.2242 0.030 Uiso 1 1 calc R U
C13 C 0.9062(3) 0.4020(2) 0.1576(2) 0.0161(7) Uani 1 1 d . .
C18 C 0.9741(3) 0.3625(3) 0.2043(2) 0.0223(8) Uani 1 1 d . .
H18 H 0.9507 0.3188 0.2357 0.027 Uiso 1 1 calc R U
C17 C 1.0752(3) 0.3854(3) 0.2060(2) 0.0267(9) Uani 1 1 d . .
H17 H 1.1204 0.3564 0.2378 0.032 Uiso 1 1 calc R U
C16 C 1.1112(3) 0.4496(3) 0.1626(2) 0.0239(8) Uani 1 1 d . .
H16 H 1.1800 0.4668 0.1655 0.029 Uiso 1 1 calc R U
C15 C 1.0451(3) 0.4885(3) 0.1144(2) 0.0188(7) Uani 1 1 d . .
H15 H 1.0698 0.5320 0.0833 0.023 Uiso 1 1 calc R U
C14 C 0.9439(3) 0.4657(2) 0.1101(2) 0.0161(7) Uani 1 1 d . .
C7 C 0.7594(3) 0.3088(3) 0.2394(2) 0.0188(7) Uani 1 1 d . .
C8 C 0.7782(3) 0.3449(3) 0.3082(2) 0.0239(8) Uani 1 1 d . .
H8 H 0.7966 0.4026 0.3115 0.029 Uiso 1 1 calc R U
C9 C 0.7703(4) 0.2970(3) 0.3713(2) 0.0312(10) Uani 1 1 d . .
H9 H 0.7847 0.3216 0.4177 0.037 Uiso 1 1 calc R U
C10 C 0.7415(4) 0.2133(3) 0.3672(3) 0.0342(11) Uani 1 1 d . .
H10 H 0.7356 0.1809 0.4109 0.041 Uiso 1 1 calc R U
C11 C 0.7214(4) 0.1769(3) 0.3007(3) 0.0320(10) Uani 1 1 d . .
H11 H 0.7012 0.1195 0.2982 0.038 Uiso 1 1 calc R U
C12 C 0.7307(3) 0.2242(3) 0.2363(2) 0.0237(8) Uani 1 1 d . .
H12 H 0.7175 0.1986 0.1901 0.028 Uiso 1 1 calc R U
C6 C 0.8195(4) 0.1879(3) 0.0086(2) 0.0295(10) Uani 1 1 d . .
H6 H 0.8703 0.1473 -0.0021 0.035 Uiso 1 1 calc R U
C5 C 0.8317(3) 0.2436(3) 0.0666(2) 0.0249(9) Uani 1 1 d . .
H5 H 0.8910 0.2406 0.0960 0.030 Uiso 1 1 calc R U
C31 C 0.8455(3) 0.6719(2) 0.1123(2) 0.0167(7) Uani 1 1 d . .
C32 C 0.8959(3) 0.6295(2) 0.0549(2) 0.0171(7) Uani 1 1 d . .
C33 C 0.9628(3) 0.6742(3) 0.0105(2) 0.0213(8) Uani 1 1 d . .
H33 H 0.9978 0.6456 -0.0276 0.026 Uiso 1 1 calc R U
C34 C 0.9794(3) 0.7606(3) 0.0210(2) 0.0241(9) Uani 1 1 d . .
H34 H 1.0260 0.7900 -0.0094 0.029 Uiso 1 1 calc R U
C35 C 0.9281(3) 0.8024(3) 0.0753(2) 0.0257(9) Uani 1 1 d . .
H35 H 0.9380 0.8613 0.0821 0.031 Uiso 1 1 calc R U
C36 C 0.8618(3) 0.7588(3) 0.1203(2) 0.0215(8) Uani 1 1 d . .
H36 H 0.8265 0.7885 0.1577 0.026 Uiso 1 1 calc R U
C19 C 0.8566(3) 0.6043(2) 0.2576(2) 0.0158(7) Uani 1 1 d . .
C20 C 0.9602(3) 0.6198(3) 0.2511(2) 0.0209(8) Uani 1 1 d . .
H20 H 0.9870 0.6431 0.2072 0.025 Uiso 1 1 calc R U
C21 C 1.0235(3) 0.6008(3) 0.3095(2) 0.0264(9) Uani 1 1 d . .
H21 H 1.0943 0.6105 0.3048 0.032 Uiso 1 1 calc R U
C22 C 0.9863(3) 0.5681(3) 0.3743(2) 0.0261(9) Uani 1 1 d . .
H22 H 1.0308 0.5550 0.4136 0.031 Uiso 1 1 calc R U
C23 C 0.8826(3) 0.5546(3) 0.3813(2) 0.0241(8) Uani 1 1 d . .
H23 H 0.8557 0.5335 0.4260 0.029 Uiso 1 1 calc R U
C24 C 0.8194(3) 0.5719(3) 0.3235(2) 0.0207(8) Uani 1 1 d . .
H24 H 0.7489 0.5615 0.3284 0.025 Uiso 1 1 calc R U
C25 C 0.6827(3) 0.7007(2) 0.2137(2) 0.0172(7) Uani 1 1 d . .
C26 C 0.5965(3) 0.7160(3) 0.1713(2) 0.0206(8) Uani 1 1 d . .
H26 H 0.5874 0.6861 0.1266 0.025 Uiso 1 1 calc R U
C27 C 0.5241(3) 0.7739(3) 0.1932(2) 0.0250(9) Uani 1 1 d . .
H27 H 0.4665 0.7845 0.1633 0.030 Uiso 1 1 calc R U
C28 C 0.5365(3) 0.8161(3) 0.2588(3) 0.0267(9) Uani 1 1 d . .
H28 H 0.4862 0.8547 0.2749 0.032 Uiso 1 1 calc R U
C29 C 0.6214(3) 0.8025(3) 0.3012(2) 0.0278(9) Uani 1 1 d . .
H29 H 0.6304 0.8333 0.3455 0.033 Uiso 1 1 calc R U
C30 C 0.6941(3) 0.7442(3) 0.2796(2) 0.0224(8) Uani 1 1 d . .
H30 H 0.7515 0.7340 0.3098 0.027 Uiso 1 1 calc R U
C42 C 0.9121(3) 0.5258(2) -0.1103(2) 0.0192(7) Uani 1 1 d . .
H42 H 0.8747 0.5769 -0.1096 0.023 Uiso 1 1 calc R U
C41 C 0.9449(3) 0.4929(3) -0.1765(2) 0.0226(8) Uani 1 1 d . .
H41 H 0.9315 0.5224 -0.2208 0.027 Uiso 1 1 calc R U
C43 C 0.6858(4) -0.0600(4) 0.0970(3) 0.0412(12) Uani 1 1 d . .
H43A H 0.6191 -0.0316 0.0941 0.049 Uiso 1 1 calc R U
H43B H 0.6736 -0.1214 0.1017 0.049 Uiso 1 1 calc R U
P1 P 0.76985(7) 0.37660(6) 0.15881(5) 0.01563(18) Uani 1 1 d . .
P2 P 0.76727(7) 0.61791(6) 0.18173(5) 0.01490(18) Uani 1 1 d . .
P3 P 0.87317(7) 0.51770(6) 0.03877(5) 0.01482(18) Uani 1 1 d . .
I1 I 0.49901(2) 0.50715(2) 0.10345(2) 0.02068(6) Uani 1 1 d . .
Cu1 Cu 0.68673(3) 0.50107(3) 0.14022(2) 0.01569(9) Uani 1 1 d . .
Cl1 Cl 0.75011(10) -0.02442(10) 0.17428(7) 0.0461(3) Uani 1 1 d . .
Cl2 Cl 0.75360(11) -0.04052(9) 0.01621(7) 0.0444(3) Uani 1 1 d . .
O1 O 0.76242(17) 0.49867(19) 0.03421(13) 0.0172(5) Uani 1 1 d . .

loop_
_atom_site_aniso_label
_atom_site_aniso_U_11
_atom_site_aniso_U_22
_atom_site_aniso_U_33
_atom_site_aniso_U_23
_atom_site_aniso_U_13
_atom_site_aniso_U_12
C1 0.041(2) 0.023(2) 0.023(2) -0.0046(17) -0.001(2) -0.0058(19)
C2 0.036(2) 0.024(2) 0.023(2) -0.0007(17) -0.005(2) -0.0081(18)
C3 0.0221(18) 0.0197(19) 0.023(2) 0.0002(15) -0.0023(17) -0.0027(15)
C4 0.0241(18) 0.0131(17) 0.0156(16) 0.0002(13) 0.0010(15) 0.0000(14)
C37 0.0176(14) 0.0171(18) 0.0166(16) -0.0018(14) -0.0008(14) -0.0002(13)
C38 0.032(2) 0.025(2) 0.0180(18) -0.0011(14) 0.0023(19) 0.0095(17)
C39 0.037(2) 0.031(2) 0.023(2) -0.0053(17) 0.005(2) 0.0125(18)
C40 0.0262(18) 0.031(2) 0.0173(17) -0.0063(15) 0.002(2) -0.005(2)
C13 0.0175(16) 0.0149(17) 0.0160(17) -0.0012(13) 0.0006(15) 0.0039(13)
C18 0.0213(18) 0.024(2) 0.0216(19) 0.0034(16) -0.0017(16) 0.0010(14)
C17 0.0226(19) 0.031(2) 0.026(2) 0.0037(18) -0.0061(18) 0.0061(17)
C16 0.0177(16) 0.028(2) 0.026(2) -0.0048(17) -0.0015(18) 0.0000(15)
C15 0.0176(14) 0.023(2) 0.0160(17) -0.0044(15) 0.0006(14) -0.0014(15)
C14 0.0165(15) 0.0157(17) 0.0162(17) -0.0031(14) 0.0000(15) 0.0026(12)
C7 0.0175(16) 0.0182(19) 0.0206(18) 0.0036(14) 0.0023(16) 0.0035(13)
C8 0.028(2) 0.025(2) 0.0183(19) 0.0024(15) 0.0002(18) 0.0025(16)
C9 0.034(2) 0.041(3) 0.0187(19) 0.0032(18) 0.000(2) 0.011(2)
C10 0.043(3) 0.033(3) 0.027(2) 0.017(2) 0.008(2) 0.011(2)
C11 0.034(2) 0.027(2) 0.035(2) 0.015(2) 0.006(2) 0.0040(19)
C12 0.0247(19) 0.019(2) 0.028(2) 0.0041(16) 0.0027(19) 0.0004(16)
C6 0.040(2) 0.022(2) 0.027(2) -0.0063(17) 0.002(2) 0.0052(19)
C5 0.026(2) 0.024(2) 0.024(2) -0.0016(16) -0.0012(19) 0.0042(16)
C31 0.0181(16) 0.0165(17) 0.0157(17) 0.0002(14) -0.0023(15) -0.0009(13)
C32 0.0168(16) 0.0177(18) 0.0169(17) 0.0029(14) -0.0017(15) 0.0003(13)
C33 0.0219(17) 0.024(2) 0.0184(18) 0.0010(15) 0.0045(16) -0.0020(15)
C34 0.031(2) 0.0205(19) 0.0210(19) 0.0017(15) 0.0032(18) -0.0078(15)
C35 0.032(2) 0.017(2) 0.028(2) 0.0006(16) -0.0015(19) -0.0047(16)
C36 0.0242(18) 0.0171(18) 0.023(2) -0.0014(14) -0.0002(17) 0.0002(14)
C19 0.0165(15) 0.0164(17) 0.0144(16) -0.0018(13) -0.0018(15) -0.0003(13)
C20 0.0200(17) 0.022(2) 0.0206(19) 0.0008(16) -0.0008(17) -0.0012(15)
C21 0.0200(18) 0.030(2) 0.030(2) -0.0014(17) -0.0054(18) -0.0007(15)
C22 0.029(2) 0.025(2) 0.025(2) -0.0025(15) -0.0078(19) -0.0004(17)
C23 0.032(2) 0.021(2) 0.019(2) 0.0010(15) 0.0014(18) -0.0040(16)
C24 0.0221(17) 0.0219(19) 0.0182(18) -0.0001(14) 0.0015(17) -0.0031(15)
C25 0.0180(16) 0.0146(17) 0.0189(18) -0.0008(14) 0.0004(16) -0.0004(14)
C26 0.0239(18) 0.0188(19) 0.0190(18) 0.0009(15) -0.0019(16) 0.0017(15)
C27 0.0231(19) 0.022(2) 0.030(2) 0.0050(17) -0.0009(18) 0.0034(14)
C28 0.0260(19) 0.024(2) 0.030(2) -0.0010(18) 0.004(2) 0.0082(16)
C29 0.032(2) 0.027(2) 0.024(2) -0.0069(17) 0.001(2) 0.0098(18)
C30 0.0241(19) 0.024(2) 0.0191(19) -0.0041(15) -0.0025(18) 0.0030(16)
C42 0.0189(16) 0.0202(18) 0.0186(18) -0.0011(14) -0.0008(16) -0.0020(13)
C41 0.0237(16) 0.029(2) 0.0149(16) 0.0004(17) -0.0030(15) -0.0060(18)
C43 0.028(2) 0.049(3) 0.047(3) -0.004(3) -0.010(3) -0.001(2)
P1 0.0158(4) 0.0144(5) 0.0167(4) 0.0015(4) -0.0001(4) 0.0006(3)
P2 0.0156(4) 0.0144(4) 0.0148(4) -0.0016(3) -0.0001(4) 0.0007(3)
P3 0.0159(4) 0.0160(5) 0.0126(4) -0.0006(3) 0.0007(4) 0.0002(3)
I1 0.01622(9) 0.02204(12) 0.02378(11) 0.00023(10) -0.00272(10) -0.00002(11)
Cu1 0.01540(16) 0.0155(2) 0.01611(19) -0.00077(19) -0.00099(16) 0.00070(19)
Cl1 0.0430(6) 0.0601(10) 0.0351(6) -0.0060(6) -0.0119(6) 0.0033(6)
Cl2 0.0530(7) 0.0458(8) 0.0343(6) -0.0015(5) -0.0043(6) 0.0109(6)
O1 0.0170(10) 0.0191(13) 0.0154(11) 0.0002(11) -0.0003(10) -0.0024(11)

loop_
_atom_type_symbol
_atom_type_description
_atom_type_scat_dispersion_real
_atom_type_scat_dispersion_imag
_atom_type_scat_source
C C 0.0033 0.0016 'International Tables Vol C Tables 4.2.6.8 and 6.1.1.4'
H H 0.0000 0.0000 'International Tables Vol C Tables 4.2.6.8 and 6.1.1.4'
P P 0.1023 0.0942 'International Tables Vol C Tables 4.2.6.8 and 6.1.1.4'
I I -0.4742 1.8119 'International Tables Vol C Tables 4.2.6.8 and 6.1.1.4'
Cu Cu 0.3201 1.2651 'International Tables Vol C Tables 4.2.6.8 and 6.1.1.4'
Cl Cl 0.1484 0.1585 'International Tables Vol C Tables 4.2.6.8 and 6.1.1.4'
O O 0.0106 0.0060 'International Tables Vol C Tables 4.2.6.8 and 6.1.1.4'

loop_
_geom_angle_atom_site_label_1
_geom_angle_atom_site_label_2
_geom_angle_atom_site_label_3
_geom_angle
C2 C1 C6 120.4(4)
C1 C2 C3 120.1(4)
C2 C3 C4 120.2(4)
C5 C4 C3 119.1(4)
C5 C4 P1 122.4(3)
C3 C4 P1 118.5(3)
C42 C37 C38 118.8(3)
C42 C37 P3 119.7(3)
C38 C37 P3 120.5(3)
C39 C38 C37 120.3(4)
C40 C39 C38 120.6(4)
C39 C40 C41 119.6(4)
C18 C13 C14 118.0(3)
C18 C13 P1 121.7(3)
C14 C13 P1 120.3(3)
C17 C18 C13 121.3(4)
C16 C17 C18 120.9(4)
C17 C16 C15 118.6(4)
C16 C15 C14 121.8(4)
C15 C14 C13 119.3(4)
C15 C14 P3 114.9(3)
C13 C14 P3 125.7(3)
C12 C7 C8 118.5(4)
C12 C7 P1 123.7(3)
C8 C7 P1 117.8(3)
C9 C8 C7 120.5(4)
C10 C9 C8 120.2(4)
C11 C10 C9 120.4(4)
C10 C11 C12 120.0(5)
C7 C12 C11 120.4(4)
C5 C6 C1 119.3(4)
C6 C5 C4 120.9(4)
C36 C31 C32 118.3(3)
C36 C31 P2 118.1(3)
C32 C31 P2 123.4(3)
C33 C32 C31 119.2(4)
C33 C32 P3 120.4(3)
C31 C32 P3 120.4(3)
C32 C33 C34 121.2(4)
C35 C34 C33 119.6(4)
C34 C35 C36 119.9(4)
C35 C36 C31 121.8(4)
C24 C19 C20 118.9(4)
C24 C19 P2 117.8(3)
C20 C19 P2 123.1(3)
C21 C20 C19 119.2(4)
C22 C21 C20 121.5(4)
C21 C22 C23 119.2(4)
C24 C23 C22 119.8(4)
C23 C24 C19 121.4(4)
C30 C25 C26 118.7(4)
C30 C25 P2 124.5(3)
C26 C25 P2 116.6(3)
C27 C26 C25 121.2(4)
C28 C27 C26 119.3(4)
C29 C28 C27 120.4(4)
C28 C29 C30 120.5(4)
C29 C30 C25 119.9(4)
C41 C42 C37 120.3(4)
C42 C41 C40 120.4(4)
Cl1 C43 Cl2 111.9(3)
C4 P1 C7 103.71(18)
C4 P1 C13 102.20(18)
C7 P1 C13 102.25(18)
C4 P1 Cu1 113.26(13)
C7 P1 Cu1 126.31(13)
C13 P1 Cu1 106.17(12)
C25 P2 C19 103.77(17)
C25 P2 C31 103.17(17)
C19 P2 C31 102.27(17)
C25 P2 Cu1 114.16(13)
C19 P2 Cu1 117.26(13)
C31 P2 Cu1 114.44(13)
O1 P3 C37 109.12(15)
O1 P3 C14 117.04(17)
C37 P3 C14 104.21(17)
O1 P3 C32 111.48(17)
C37 P3 C32 110.50(18)
C14 P3 C32 104.15(17)
O1 Cu1 P2 95.45(8)
O1 Cu1 P1 84.01(8)
P2 Cu1 P1 115.59(4)
O1 Cu1 I1 102.27(6)
P2 Cu1 I1 120.59(3)
P1 Cu1 I1 122.32(3)
P3 O1 Cu1 113.36(13)

loop_
_geom_bond_atom_site_label_1
_geom_bond_atom_site_label_2
_geom_bond_distance
C1 C2 1.382(6)
C1 C6 1.393(6)
C2 C3 1.387(6)
C3 C4 1.399(5)
C4 C5 1.391(5)
C4 P1 1.815(4)
C37 C42 1.393(5)
C37 C38 1.395(5)
C37 P3 1.799(4)
C38 C39 1.383(5)
C39 C40 1.376(6)
C40 C41 1.384(6)
C13 C18 1.384(5)
C13 C14 1.420(5)
C13 P1 1.845(4)
C18 C17 1.384(6)
C17 C16 1.374(6)
C16 C15 1.383(6)
C15 C14 1.386(5)
C14 P3 1.801(4)
C7 C12 1.395(6)
C7 C8 1.399(6)
C7 P1 1.824(4)
C8 C9 1.382(6)
C9 C10 1.382(7)
C10 C11 1.369(7)
C11 C12 1.398(6)
C6 C5 1.387(6)
C31 C36 1.403(5)
C31 C32 1.410(5)
C31 P2 1.844(4)
C32 C33 1.391(5)
C32 P3 1.823(4)
C33 C34 1.401(6)
C34 C35 1.371(6)
C35 C36 1.384(6)
C19 C24 1.393(5)
C19 C20 1.395(5)
C19 P2 1.830(4)
C20 C21 1.386(6)
C21 C22 1.380(6)
C22 C23 1.391(6)
C23 C24 1.371(6)
C25 C30 1.392(5)
C25 C26 1.396(5)
C25 P2 1.820(4)
C26 C27 1.384(5)
C27 C28 1.379(6)
C28 C29 1.378(6)
C29 C30 1.390(6)
C42 C41 1.383(5)
C43 Cl1 1.738(5)
C43 Cl2 1.750(6)
P1 Cu1 2.2840(11)
P2 Cu1 2.2665(11)
P3 O1 1.495(2)
I1 Cu1 2.5688(5)
Cu1 O1 2.174(2)

loop_
_geom_torsion_atom_site_label_1
_geom_torsion_atom_site_label_2
_geom_torsion_atom_site_label_3
_geom_torsion_atom_site_label_4
_geom_torsion
C6 C1 C2 C3 -2.1(7)
C1 C2 C3 C4 0.9(6)
C2 C3 C4 C5 0.5(6)
C2 C3 C4 P1 -178.8(3)
C42 C37 C38 C39 0.9(6)
P3 C37 C38 C39 169.1(4)
C37 C38 C39 C40 -0.7(7)
C38 C39 C40 C41 1.0(7)
C14 C13 C18 C17 1.4(6)
P1 C13 C18 C17 -176.1(3)
C13 C18 C17 C16 1.5(7)
C18 C17 C16 C15 -2.9(7)
C17 C16 C15 C14 1.5(6)
C16 C15 C14 C13 1.4(6)
C16 C15 C14 P3 -175.1(3)
C18 C13 C14 C15 -2.8(6)
P1 C13 C14 C15 174.8(3)
C18 C13 C14 P3 173.3(3)
P1 C13 C14 P3 -9.1(5)
C12 C7 C8 C9 1.2(6)
P1 C7 C8 C9 179.2(3)
C7 C8 C9 C10 -1.4(7)
C8 C9 C10 C11 0.6(7)
C9 C10 C11 C12 0.5(7)
C8 C7 C12 C11 -0.1(6)
P1 C7 C12 C11 -178.1(3)
C10 C11 C12 C7 -0.7(7)
C2 C1 C6 C5 1.9(7)
C1 C6 C5 C4 -0.6(7)
C3 C4 C5 C6 -0.6(6)
P1 C4 C5 C6 178.6(3)
C36 C31 C32 C33 2.7(5)
P2 C31 C32 C33 -172.3(3)
C36 C31 C32 P3 -177.1(3)
P2 C31 C32 P3 8.0(4)
C31 C32 C33 C34 -1.2(6)
P3 C32 C33 C34 178.5(3)
C32 C33 C34 C35 -0.8(6)
C33 C34 C35 C36 1.3(6)
C34 C35 C36 C31 0.2(6)
C32 C31 C36 C35 -2.2(6)
P2 C31 C36 C35 173.0(3)
C24 C19 C20 C21 1.4(6)
P2 C19 C20 C21 -174.4(3)
C19 C20 C21 C22 -1.0(6)
C20 C21 C22 C23 -0.5(7)
C21 C22 C23 C24 1.6(7)
C22 C23 C24 C19 -1.2(6)
C20 C19 C24 C23 -0.4(6)
P2 C19 C24 C23 175.7(3)
C30 C25 C26 C27 1.0(6)
P2 C25 C26 C27 175.9(3)
C25 C26 C27 C28 -1.3(6)
C26 C27 C28 C29 1.8(7)
C27 C28 C29 C30 -2.1(7)
C28 C29 C30 C25 1.8(7)
C26 C25 C30 C29 -1.2(6)
P2 C25 C30 C29 -175.8(3)
C38 C37 C42 C41 -1.4(5)
P3 C37 C42 C41 -169.7(3)
C37 C42 C41 C40 1.7(6)
C39 C40 C41 C42 -1.5(6)
C5 C4 P1 C7 -67.5(4)
C3 C4 P1 C7 111.7(3)
C5 C4 P1 C13 38.5(4)
C3 C4 P1 C13 -142.2(3)
C5 C4 P1 Cu1 152.3(3)
C3 C4 P1 Cu1 -28.5(3)
C12 C7 P1 C4 -10.0(4)
C8 C7 P1 C4 172.1(3)
C12 C7 P1 C13 -116.0(4)
C8 C7 P1 C13 66.1(3)
C12 C7 P1 Cu1 123.2(3)
C8 C7 P1 Cu1 -54.8(4)
C18 C13 P1 C4 -98.8(4)
C14 C13 P1 C4 83.7(3)
C18 C13 P1 C7 8.4(4)
C14 C13 P1 C7 -169.1(3)
C18 C13 P1 Cu1 142.3(3)
C14 C13 P1 Cu1 -35.2(3)
C30 C25 P2 C19 4.1(4)
C26 C25 P2 C19 -170.6(3)
C30 C25 P2 C31 -102.3(4)
C26 C25 P2 C31 83.0(3)
C30 C25 P2 Cu1 132.9(3)
C26 C25 P2 Cu1 -41.8(3)
C24 C19 P2 C25 67.0(3)
C20 C19 P2 C25 -117.2(3)
C24 C19 P2 C31 174.0(3)
C20 C19 P2 C31 -10.1(4)
C24 C19 P2 Cu1 -59.9(3)
C20 C19 P2 Cu1 115.9(3)
C36 C31 P2 C25 28.4(4)
C32 C31 P2 C25 -156.6(3)
C36 C31 P2 C19 -79.1(3)
C32 C31 P2 C19 95.9(3)
C36 C31 P2 Cu1 153.0(3)
C32 C31 P2 Cu1 -32.0(3)
C42 C37 P3 O1 67.5(3)
C38 C37 P3 O1 -100.6(3)
C42 C37 P3 C14 -166.8(3)
C38 C37 P3 C14 25.2(4)
C42 C37 P3 C32 -55.4(3)
C38 C37 P3 C32 136.5(3)
C15 C14 P3 O1 -177.0(3)
C13 C14 P3 O1 6.8(4)
C15 C14 P3 C37 62.4(3)
C13 C14 P3 C37 -113.8(3)
C15 C14 P3 C32 -53.5(3)
C13 C14 P3 C32 130.3(3)
C33 C32 P3 O1 -129.1(3)
C31 C32 P3 O1 50.6(3)
C33 C32 P3 C37 -7.6(4)
C31 C32 P3 C37 172.2(3)
C33 C32 P3 C14 103.8(3)
C31 C32 P3 C14 -76.5(3)
C37 P3 O1 Cu1 163.27(17)
C14 P3 O1 Cu1 45.3(2)
C32 P3 O1 Cu1 -74.4(2)
